data_7103314
loop_
_publ_author_name
'Murahashi, Tetsuro'
'Mino, Yukari'
'Chiyoda, Koji'
'Ogoshi, Sensuke'
'Kurosawa, Hideo'

_publ_section_title
;
 Structures of two haptotropic isomers generated by the sliding of
 1,3,5-triene ligands on a Pd-Pd-Pd chain.
;
_journal_issue 34
_journal_name_full 'Chemical communications (Cambridge, England)'
_journal_page_first 4061
_journal_page_last 4063
_journal_paper_doi 10.1039/b806824k
_journal_year 2008
_chemical_formula_moiety 'C30 H38 B2 F8 N2 O8 Pd3 '
_chemical_formula_sum 'C30 H38 B2 F8 N2 O8 Pd3'
_chemical_formula_weight 1047.45
_space_group_IT_number 14
_symmetry_cell_setting monoclinic
_symmetry_Int_Tables_number 14
_symmetry_space_group_name_Hall '-P 2yn'
_symmetry_space_group_name_H-M 'P 1 21/n 1'
_cell_angle_alpha 90
_cell_angle_beta 95.920(2)
_cell_angle_gamma 90
_cell_formula_units_Z 2
_cell_length_a 10.3565(1)
_cell_length_b 12.3481(3)
_cell_length_c 14.3451(3)
_cell_measurement_reflns_used 10587
_cell_measurement_temperature 293.2
_cell_measurement_theta_max 27.5
_cell_measurement_theta_min 2.2
_cell_volume 1824.71(6)
_computing_cell_refinement PROCESS-AUTO
_computing_data_collection PROCESS-AUTO
_computing_data_reduction 'teXsan Ver. 1.11'
_computing_publication_material 'teXsan Ver. 1.11'
_computing_structure_refinement SHELXL97
_computing_structure_solution SIR92
_diffrn_detector_area_resol_mean 8.00
_diffrn_measurement_device_type 'Rigaku RAXIS-RAPID Imaging Plate'
_diffrn_measurement_method \w
_diffrn_radiation_type 'Mo K\a'
_diffrn_radiation_wavelength 0.7107
_diffrn_reflns_av_R_equivalents 0.000
_diffrn_reflns_limit_h_max 13
_diffrn_reflns_limit_h_min 0
_diffrn_reflns_limit_k_max 16
_diffrn_reflns_limit_k_min 0
_diffrn_reflns_limit_l_max 18
_diffrn_reflns_limit_l_min -18
_diffrn_reflns_number 16626
_diffrn_reflns_theta_max 27.48
_exptl_absorpt_coefficient_mu 1.555
_exptl_absorpt_correction_T_max 0.856
_exptl_absorpt_correction_T_min 0.653
_exptl_absorpt_correction_type multi-scan
_exptl_absorpt_process_details '(Higashi, 1995)'
_exptl_crystal_colour orange
_exptl_crystal_density_diffrn 1.906
_exptl_crystal_density_method 'not measured'
_exptl_crystal_description prism
_exptl_crystal_size_max 0.250
_exptl_crystal_size_mid 0.100
_exptl_crystal_size_min 0.100
_refine_diff_density_max 1.11
_refine_diff_density_min -0.69
_refine_ls_extinction_coef 0.0000
_refine_ls_extinction_expression Fc^*^=kFc[1+0.001xFc^2^\l^3^/sin(2\q)]^-1/4^
_refine_ls_extinction_method SHELXL
_refine_ls_goodness_of_fit_ref 0.759
_refine_ls_hydrogen_treatment noref
_refine_ls_number_parameters 241
_refine_ls_number_reflns 2480
_refine_ls_R_factor_gt 0.0508
_refine_ls_shift/su_max -0.0600
_refine_ls_structure_factor_coef Fsqd
_refine_ls_weighting_details 'w = 1/[\s^2^(Fo^2^) + (0.1000P)^2^+0.0000P] where P=(Fo^2^+2Fc^2^)/3'
_refine_ls_weighting_scheme calc
_refine_ls_wR_factor_ref 0.1427
_reflns_number_gt 2480
_reflns_number_total 4167
_reflns_threshold_expression >2.0sigma(I)
_cod_data_source_file b806824k.txt
_cod_data_source_block mino
_cod_original_formula_sum 'C30 H38 B2 F8 N2 O8 Pd3 '
_cod_database_code 7103314

loop_
_symmetry_equiv_pos_as_xyz
x,y,z
1/2-x,1/2+y,1/2-z
-x,-y,-z
1/2+x,1/2-y,1/2+z

loop_
_atom_site_label
_atom_site_type_symbol
_atom_site_fract_x
_atom_site_fract_y
_atom_site_fract_z
_atom_site_U_iso_or_equiv
_atom_site_adp_type
_atom_site_occupancy
_atom_site_calc_flag
_atom_site_refinement_flags
_atom_site_disorder_assembly
_atom_site_disorder_group
Pd(1) Pd 0.95649(5) 0.19616(4) 1.08432(4) 0.0370(2) Uani 1.00 d . . .
Pd(2) Pd 1.0000 0.0000 1.0000 0.0322(2) Uani 1.00 d S . .
F(1) F 0.595(1) 0.2206(7) 1.1681(10) 0.235(7) Uani 1.00 d . . .
F(2) F 0.4303(8) 0.291(1) 1.2166(6) 0.180(5) Uani 1.00 d . . .
F(3) F 0.566(1) 0.3698(8) 1.1264(7) 0.207(5) Uani 1.00 d . . .
F(4) F 0.892(1) -0.159(1) 1.2288(6) 0.228(7) Uani 1.00 d . . .
O(1) O 1.0619(6) 0.2819(5) 1.3377(4) 0.063(2) Uani 1.00 d . . .
O(2) O 0.9706(6) 0.1188(5) 1.3193(4) 0.063(1) Uani 1.00 d . . .
O(3) O 0.9672(6) 0.3678(5) 0.9117(5) 0.074(2) Uani 1.00 d . . .
O(4) O 0.7646(5) 0.4202(4) 0.9303(5) 0.069(2) Uani 1.00 d . . .
N(1) N 0.9097(7) 0.3398(5) 1.1433(4) 0.052(2) Uani 1.00 d . . .
C(1) C 1.0998(7) 0.1771(6) 1.2063(5) 0.045(2) Uani 1.00 d . . .
C(2) C 1.1026(6) 0.0757(5) 1.1650(5) 0.038(1) Uani 1.00 d . . .
C(3) C 1.1794(6) 0.0551(5) 1.0899(5) 0.039(1) Uani 1.00 d . . .
C(4) C 0.7989(6) 0.0469(6) 0.9508(5) 0.037(1) Uani 1.00 d . . .
C(5) C 0.8569(6) 0.1482(6) 0.9308(5) 0.039(1) Uani 1.00 d . . .
C(6) C 0.8191(6) 0.2436(5) 0.9706(5) 0.038(1) Uani 1.00 d . . .
C(7) C 1.2655(7) 0.1376(6) 1.0493(6) 0.049(2) Uani 1.00 d . . .
C(8) C 1.3058(7) 0.0857(6) 0.9623(6) 0.052(2) Uani 1.00 d . . .
C(9) C 1.3064(6) -0.0351(6) 0.9840(6) 0.047(2) Uani 1.00 d . . .
C(10) C 1.0414(8) 0.1988(6) 1.2946(5) 0.050(2) Uani 1.00 d . . .
C(11) C 0.919(1) 0.1298(9) 1.4085(7) 0.089(3) Uani 1.00 d . . .
C(12) C 0.8607(8) 0.3497(6) 0.9330(5) 0.046(2) Uani 1.00 d . . .
C(13) C 0.791(1) 0.5257(7) 0.8950(9) 0.090(3) Uani 1.00 d . . .
C(14) C 0.8862(8) 0.4142(6) 1.1801(6) 0.056(2) Uani 1.00 d . . .
C(15) C 0.857(1) 0.5113(8) 1.2306(8) 0.088(3) Uani 1.00 d . . .
B(1) B 0.551(1) 0.3032(10) 1.1950(8) 0.067(3) Uani 1.00 d . . .
H(1) H 0.9868 0.1378 1.4582 0.1044 Uiso 1.00 calc . . .
H(2) H 0.8634 0.1915 1.4077 0.1044 Uiso 1.00 calc . . .
H(3) H 0.8689 0.0669 1.4211 0.1044 Uiso 1.00 calc . . .
H(4) H 0.8654 0.5576 0.9354 0.1044 Uiso 1.00 calc . . .
H(5) H 0.8204 0.5212 0.8337 0.1044 Uiso 1.00 calc . . .
H(6) H 0.7215 0.5720 0.8952 0.1044 Uiso 1.00 calc . . .
H(7) H 0.8842 0.5059 1.2958 0.1044 Uiso 1.00 calc . . .
H(8) H 0.8991 0.5739 1.2066 0.1044 Uiso 1.00 calc . . .
H(9) H 0.7646 0.5270 1.2237 0.1044 Uiso 1.00 calc . . .
H(10) H 1.2173 0.2035 1.0346 0.0562 Uiso 1.00 calc . . .
H(11) H 1.3376 0.1543 1.0930 0.0562 Uiso 1.00 calc . . .
H(12) H 1.2470 0.1023 0.9082 0.0690 Uiso 1.00 calc . . .
H(13) H 1.3909 0.1100 0.9499 0.0690 Uiso 1.00 calc . . .
H(14) H 0.7377 0.2554 0.9837 0.0619 Uiso 1.00 calc . . .
H(15) H 0.9080 0.1523 0.8843 0.0619 Uiso 1.00 calc . . .
H(16) H 1.3898 -0.0590 1.0142 0.0507 Uiso 1.00 calc . . .
H(17) H 1.2884 -0.0788 0.9285 0.0507 Uiso 1.00 calc . . .
H(18) H 1.1400 0.2353 1.1738 0.0507 Uiso 1.00 calc . . .
H(19) H 1.0505 0.0191 1.1883 0.0507 Uiso 1.00 calc . . .

loop_
_atom_site_aniso_label
_atom_site_aniso_U_11
_atom_site_aniso_U_22
_atom_site_aniso_U_33
_atom_site_aniso_U_12
_atom_site_aniso_U_13
_atom_site_aniso_U_23
Pd(1) 0.0449(3) 0.0311(3) 0.0346(3) 0.0017(2) 0.0024(2) -0.0048(2)
Pd(2) 0.0333(3) 0.0303(3) 0.0327(4) -0.0007(3) 0.0020(3) -0.0028(3)
F(1) 0.32(1) 0.087(6) 0.33(2) 0.082(8) 0.19(1) 0.014(8)
F(2) 0.116(6) 0.32(1) 0.100(6) -0.031(8) 0.021(5) -0.047(8)
F(3) 0.36(2) 0.151(8) 0.108(7) -0.015(10) 0.021(9) 0.063(6)
F(4) 0.214(10) 0.38(2) 0.080(5) 0.20(1) -0.015(6) 0.015(8)
O(1) 0.083(4) 0.053(3) 0.051(3) 0.009(3) -0.008(3) -0.015(3)
O(2) 0.090(4) 0.057(3) 0.043(3) 0.000(3) 0.016(3) -0.014(3)
O(3) 0.077(4) 0.056(4) 0.096(5) -0.005(3) 0.038(4) 0.016(3)
O(4) 0.067(3) 0.037(3) 0.100(5) -0.003(3) -0.002(3) 0.010(3)
N(1) 0.069(4) 0.043(3) 0.042(4) 0.012(3) -0.003(3) -0.005(3)
C(1) 0.060(4) 0.036(4) 0.039(4) -0.002(3) 0.001(3) -0.006(3)
C(2) 0.042(3) 0.036(3) 0.033(3) 0.006(3) -0.007(3) -0.003(3)
C(3) 0.038(3) 0.037(4) 0.040(4) -0.005(3) -0.008(3) 0.002(3)
C(4) 0.034(3) 0.041(4) 0.036(4) -0.002(3) -0.003(3) 0.006(3)
C(5) 0.044(4) 0.042(4) 0.028(3) 0.003(3) 0.000(3) 0.002(3)
C(6) 0.044(4) 0.033(3) 0.037(4) 0.001(3) 0.000(3) -0.003(3)
C(7) 0.044(4) 0.039(4) 0.064(5) -0.007(3) 0.001(4) -0.004(3)
C(8) 0.045(4) 0.044(4) 0.070(5) -0.003(3) 0.016(4) 0.010(4)
C(9) 0.035(3) 0.048(4) 0.060(5) 0.000(3) 0.011(3) 0.001(4)
C(10) 0.063(5) 0.046(4) 0.039(4) 0.012(4) -0.008(3) -0.005(4)
C(11) 0.137(9) 0.081(7) 0.055(6) -0.008(7) 0.035(6) -0.012(5)
C(12) 0.064(5) 0.032(3) 0.041(4) -0.004(3) -0.004(4) -0.004(3)
C(13) 0.095(7) 0.044(5) 0.128(10) -0.004(5) -0.001(7) 0.024(6)
C(14) 0.076(5) 0.043(4) 0.050(5) 0.008(4) 0.012(4) -0.001(4)
C(15) 0.135(10) 0.055(5) 0.082(7) 0.004(6) 0.045(7) -0.017(5)
B(1) 0.090(8) 0.066(7) 0.046(6) 0.002(6) 0.006(5) 0.005(5)

loop_
_atom_type_symbol
_atom_type_description
_atom_type_scat_dispersion_real
_atom_type_scat_dispersion_imag
_atom_type_scat_source
C C 0.003 0.002
;International Tables for Crystallography
(1992, Vol. C, Tables 4.2.6.8 and 6.1.1.4)
;
H H 0.000 0.000
;International Tables for Crystallography
(1992, Vol. C, Table 6.1.1.4)
;
O O 0.011 0.006
;International Tables for Crystallography
(1992, Vol. C, Tables 4.2.6.8 and 6.1.1.4)
;
F F 0.017 0.010
;International Tables for Crystallography
(1992, Vol. C, Tables 4.2.6.8 and 6.1.1.4)
;
B B 0.001 0.001
;International Tables for Crystallography
(1992, Vol. C, Tables 4.2.6.8 and 6.1.1.4)
;
N N 0.006 0.003
;International Tables for Crystallography
(1992, Vol. C, Tables 4.2.6.8 and 6.1.1.4)
;
Pd Pd -0.999 1.007
;International Tables for Crystallography
(1992, Vol. C, Tables 4.2.6.8 and 6.1.1.4)
;

loop_
_geom_angle_atom_site_label_1
_geom_angle_atom_site_label_2
_geom_angle_atom_site_label_3
_geom_angle
_geom_angle_site_symmetry_1
_geom_angle_site_symmetry_2
_geom_angle_site_symmetry_3
_geom_angle_publ_flag
Pd(2) Pd(1) N(1) 175.6(2) . . . yes
Pd(2) Pd(1) C(1) 97.4(2) . . . yes
Pd(2) Pd(1) C(2) 62.2(2) . . . yes
Pd(2) Pd(1) C(5) 57.2(2) . . . yes
Pd(2) Pd(1) C(6) 91.8(2) . . . yes
N(1) Pd(1) C(1) 86.1(3) . . . yes
N(1) Pd(1) C(2) 121.0(2) . . . yes
N(1) Pd(1) C(5) 119.6(2) . . . yes
N(1) Pd(1) C(6) 84.8(3) . . . yes
C(1) Pd(1) C(2) 35.5(2) . . . yes
C(1) Pd(1) C(5) 153.7(2) . . . yes
C(1) Pd(1) C(6) 170.2(3) . . . yes
C(2) Pd(1) C(5) 119.4(2) . . . yes
C(2) Pd(1) C(6) 154.0(2) . . . yes
C(5) Pd(1) C(6) 34.8(2) . . . yes
Pd(1) Pd(2) Pd(1) 180.0000(1) . . 3_757 yes
Pd(1) Pd(2) C(3) 69.3(2) . . . yes
Pd(1) Pd(2) C(3) 110.7(2) . . 3_757 yes
Pd(1) Pd(2) C(4) 73.7(2) . . . yes
Pd(1) Pd(2) C(4) 106.3(2) . . 3_757 yes
Pd(1) Pd(2) C(3) 110.7(2) 3_757 . . yes
Pd(1) Pd(2) C(3) 69.3(2) 3_757 . 3_757 yes
Pd(1) Pd(2) C(4) 106.3(2) 3_757 . . yes
Pd(1) Pd(2) C(4) 73.7(2) 3_757 . 3_757 yes
C(3) Pd(2) C(3) 180.0 . . 3_757 yes
C(3) Pd(2) C(4) 143.0(2) . . . yes
C(3) Pd(2) C(4) 37.0(2) . . 3_757 yes
C(3) Pd(2) C(4) 37.0(2) 3_757 . . yes
C(3) Pd(2) C(4) 143.0(2) 3_757 . 3_757 yes
C(4) Pd(2) C(4) 180.0 . . 3_757 yes
C(10) O(2) C(11) 116.0(7) . . . yes
C(12) O(4) C(13) 116.2(7) . . . yes
Pd(1) N(1) C(14) 175.8(7) . . . yes
Pd(1) C(1) C(2) 78.4(4) . . . yes
Pd(1) C(1) C(10) 111.2(5) . . . yes
C(2) C(1) C(10) 123.8(7) . . . yes
Pd(1) C(2) C(1) 66.2(4) . . . yes
Pd(1) C(2) C(3) 97.0(4) . . . yes
C(1) C(2) C(3) 121.4(6) . . . yes
Pd(2) C(3) C(2) 89.7(4) . . . yes
Pd(2) C(3) C(4) 69.6(4) . . 3_757 yes
Pd(2) C(3) C(7) 117.9(5) . . . yes
C(2) C(3) C(4) 126.5(6) . . 3_757 yes
C(2) C(3) C(7) 124.7(6) . . . yes
C(4) C(3) C(7) 108.4(6) 3_757 . . yes
Pd(2) C(4) C(3) 73.4(4) . . 3_757 yes
Pd(2) C(4) C(5) 83.8(4) . . . yes
Pd(2) C(4) C(9) 119.5(5) . . 3_757 yes
C(3) C(4) C(5) 127.5(6) 3_757 . . yes
C(3) C(4) C(9) 108.9(6) 3_757 . 3_757 yes
C(5) C(4) C(9) 123.5(6) . . 3_757 yes
Pd(1) C(5) C(4) 100.4(4) . . . yes
Pd(1) C(5) C(6) 61.7(4) . . . yes
C(4) C(5) C(6) 121.3(6) . . . yes
Pd(1) C(6) C(5) 83.5(4) . . . yes
Pd(1) C(6) C(12) 108.7(4) . . . yes
C(5) C(6) C(12) 119.5(6) . . . yes
C(3) C(7) C(8) 105.0(6) . . . yes
C(7) C(8) C(9) 104.1(7) . . . yes
C(4) C(9) C(8) 103.4(6) 3_757 . . yes
O(1) C(10) O(2) 125.6(8) . . . yes
O(1) C(10) C(1) 121.7(7) . . . yes
O(2) C(10) C(1) 112.7(7) . . . yes
O(3) C(12) O(4) 125.6(7) . . . yes
O(3) C(12) C(6) 124.3(7) . . . yes
O(4) C(12) C(6) 110.1(7) . . . yes
N(1) C(14) C(15) 178.7(9) . . . yes
F(1) B(1) F(2) 111(1) . . . yes
F(1) B(1) F(3) 102(1) . . . yes
F(1) B(1) F(4) 115(1) . . 2_657 yes
F(2) B(1) F(3) 115(1) . . . yes
F(2) B(1) F(4) 101(1) . . 2_657 yes
F(3) B(1) F(4) 109(1) . . 2_657 yes

loop_
_geom_bond_atom_site_label_1
_geom_bond_atom_site_label_2
_geom_bond_distance
_geom_bond_site_symmetry_1
_geom_bond_site_symmetry_2
_geom_bond_publ_flag
Pd(1) Pd(2) 2.7651(5) . . yes
Pd(1) N(1) 2.044(7) . . yes
Pd(1) C(1) 2.187(7) . . yes
Pd(1) C(2) 2.341(6) . . yes
Pd(1) C(5) 2.407(6) . . yes
Pd(1) C(6) 2.134(6) . . yes
Pd(2) C(3) 2.255(6) . . yes
Pd(2) C(3) 2.255(6) . 3_757 yes
Pd(2) C(4) 2.206(6) . . yes
Pd(2) C(4) 2.206(6) . 3_757 yes
F(1) B(1) 1.19(2) . . yes
F(2) B(1) 1.33(2) . . yes
F(3) B(1) 1.30(2) . . yes
F(4) B(1) 1.27(1) . 2_647 yes
O(1) C(10) 1.204(10) . . yes
O(2) C(10) 1.30(1) . . yes
O(2) C(11) 1.44(1) . . yes
O(3) C(12) 1.20(1) . . yes
O(4) C(12) 1.320(9) . . yes
O(4) C(13) 1.43(1) . . yes
N(1) C(14) 1.10(1) . . yes
C(1) C(2) 1.387(10) . . yes
C(1) C(10) 1.48(1) . . yes
C(2) C(3) 1.426(10) . . yes
C(3) C(4) 1.416(10) . 3_757 yes
C(3) C(7) 1.51(1) . . yes
C(4) C(5) 1.430(10) . . yes
C(4) C(9) 1.52(1) . 3_757 yes
C(5) C(6) 1.383(10) . . yes
C(6) C(12) 1.496(10) . . yes
C(7) C(8) 1.50(1) . . yes
C(8) C(9) 1.52(1) . . yes
C(14) C(15) 1.45(1) . . yes

loop_
_geom_contact_atom_site_label_1
_geom_contact_atom_site_label_2
_geom_contact_distance
_geom_contact_site_symmetry_1
_geom_contact_site_symmetry_2
_geom_contact_publ_flag
Pd(1) Pd(2) 2.7651(5) . . ?
F(2) C(5) 3.33(1) . 4_455 ?
F(2) C(7) 3.38(1) . 1_455 ?
F(2) O(3) 3.40(1) . 4_455 ?
F(2) C(13) 3.49(1) . 3_667 ?
F(3) O(2) 3.20(1) . 2_657 ?
F(3) C(11) 3.26(2) . 2_657 ?
F(3) C(11) 3.33(1) . 4_454 ?
O(1) C(6) 3.127(9) . 4_555 ?
O(1) C(5) 3.319(9) . 4_555 ?
O(1) O(4) 3.438(8) . 4_555 ?
O(1) C(4) 3.508(9) . 4_555 ?
O(1) C(9) 3.577(9) . 2_757 ?
O(2) O(4) 3.322(8) . 4_555 ?
O(3) C(15) 3.24(1) . 3_767 ?
O(3) C(14) 3.42(1) . 3_767 ?
O(4) C(10) 3.219(9) . 4_454 ?

loop_
_geom_torsion_atom_site_label_1
_geom_torsion_atom_site_label_2
_geom_torsion_atom_site_label_3
_geom_torsion_atom_site_label_4
_geom_torsion
_geom_torsion_site_symmetry_1
_geom_torsion_site_symmetry_2
_geom_torsion_site_symmetry_3
_geom_torsion_site_symmetry_4
_geom_torsion_publ_flag
Pd(1) Pd(2) C(3) C(2) 48.8(3) . . . . yes
Pd(1) Pd(2) C(3) C(4) 178.2(4) . . . 3_757 yes
Pd(1) Pd(2) C(3) C(7) -81.1(5) . . . . yes
Pd(1) Pd(2) C(3) C(2) 131.2(3) . . 3_757 3_757 yes
Pd(1) Pd(2) C(3) C(4) 1.8(4) . . 3_757 . yes
Pd(1) Pd(2) C(3) C(7) -98.9(5) . . 3_757 3_757 yes
Pd(1) Pd(2) C(4) C(3) -178.3(4) . . . 3_757 yes
Pd(1) Pd(2) C(4) C(5) 49.6(4) . . . . yes
Pd(1) Pd(2) C(4) C(9) -75.6(5) . . . 3_757 yes
Pd(1) Pd(2) C(4) C(3) -1.7(4) . . 3_757 . yes
Pd(1) Pd(2) C(4) C(5) 130.4(4) . . 3_757 3_757 yes
Pd(1) Pd(2) C(4) C(9) -104.4(5) . . 3_757 . yes
Pd(1) N(1) C(14) C(15) 17(50) . . . . yes
Pd(1) C(1) C(2) C(3) 83.5(6) . . . . yes
Pd(1) C(1) C(10) O(1) -104.5(7) . . . . yes
Pd(1) C(1) C(10) O(2) 76.9(7) . . . . yes
Pd(1) C(2) C(1) C(10) 107.8(7) . . . . yes
Pd(1) C(2) C(3) Pd(2) -56.9(3) . . . . yes
Pd(1) C(2) C(3) C(4) -121.0(6) . . . 3_757 yes
Pd(1) C(2) C(3) C(7) 67.6(7) . . . . yes
Pd(1) C(5) C(4) Pd(2) -58.6(3) . . . . yes
Pd(1) C(5) C(4) C(3) -122.1(6) . . . 3_757 yes
Pd(1) C(5) C(4) C(9) 62.9(7) . . . 3_757 yes
Pd(1) C(5) C(6) C(12) 107.9(6) . . . . yes
Pd(1) C(6) C(5) C(4) 85.0(6) . . . . yes
Pd(1) C(6) C(12) O(3) 50.8(9) . . . . yes
Pd(1) C(6) C(12) O(4) -127.0(5) . . . . yes
Pd(2) Pd(1) N(1) C(14) 110(8) . . . . yes
Pd(2) Pd(1) C(1) C(2) -7.3(4) . . . . yes
Pd(2) Pd(1) C(1) C(10) -129.2(5) . . . . yes
Pd(2) Pd(1) C(2) C(1) 171.8(5) . . . . yes
Pd(2) Pd(1) C(2) C(3) 50.5(4) . . . . yes
Pd(2) Pd(1) C(5) C(4) 53.6(4) . . . . yes
Pd(2) Pd(1) C(5) C(6) 173.7(5) . . . . yes
Pd(2) Pd(1) C(6) C(5) -5.3(4) . . . . yes
Pd(2) Pd(1) C(6) C(12) -124.3(5) . . . . yes
Pd(2) Pd(1) N(1) C(14) -110(8) . 3_757 3_757 3_757 yes
Pd(2) Pd(1) C(1) C(2) 7.3(4) . 3_757 3_757 3_757 yes
Pd(2) Pd(1) C(1) C(10) 129.2(5) . 3_757 3_757 3_757 yes
Pd(2) Pd(1) C(2) C(1) -171.8(5) . 3_757 3_757 3_757 yes
Pd(2) Pd(1) C(2) C(3) -50.5(4) . 3_757 3_757 3_757 yes
Pd(2) Pd(1) C(5) C(4) -53.6(4) . 3_757 3_757 3_757 yes
Pd(2) Pd(1) C(5) C(6) -173.7(5) . 3_757 3_757 3_757 yes
Pd(2) Pd(1) C(6) C(5) 5.3(4) . 3_757 3_757 3_757 yes
Pd(2) Pd(1) C(6) C(12) 124.3(5) . 3_757 3_757 3_757 yes
Pd(2) C(3) C(2) C(1) -123.2(6) . . . . yes
Pd(2) C(3) C(4) C(5) -68.2(6) . . 3_757 3_757 yes
Pd(2) C(3) C(4) C(9) 116.2(5) . . 3_757 . yes
Pd(2) C(3) C(7) C(8) -58.7(6) . . . . yes
Pd(2) C(3) C(2) C(1) 123.2(6) . 3_757 3_757 3_757 yes
Pd(2) C(3) C(4) C(5) 68.2(6) . 3_757 . . yes
Pd(2) C(3) C(4) C(9) -116.2(5) . 3_757 . 3_757 yes
Pd(2) C(3) C(7) C(8) 58.7(6) . 3_757 3_757 3_757 yes
Pd(2) C(4) C(3) C(2) -73.7(6) . . 3_757 3_757 yes
Pd(2) C(4) C(3) C(7) 113.7(5) . . 3_757 3_757 yes
Pd(2) C(4) C(5) C(6) -121.7(6) . . . . yes
Pd(2) C(4) C(9) C(8) -60.2(7) . . 3_757 3_757 yes
Pd(2) C(4) C(3) C(2) 73.7(6) . 3_757 . . yes
Pd(2) C(4) C(3) C(7) -113.7(5) . 3_757 . . yes
Pd(2) C(4) C(5) C(6) 121.7(6) . 3_757 3_757 3_757 yes
Pd(2) C(4) C(9) C(8) 60.2(7) . 3_757 . . yes
O(1) C(10) O(2) C(11) -3(1) . . . . yes
O(1) C(10) C(1) C(2) 165.6(7) . . . . yes
O(2) C(10) C(1) C(2) -13(1) . . . . yes
O(3) C(12) O(4) C(13) 2(1) . . . . yes
O(3) C(12) C(6) C(5) -42(1) . . . . yes
O(4) C(12) C(6) C(5) 139.9(7) . . . . yes
N(1) Pd(1) Pd(2) C(3) -169(2) . . . . yes
N(1) Pd(1) Pd(2) C(3) 10(2) . . . 3_757 yes
N(1) Pd(1) Pd(2) C(4) 11(2) . . . . yes
N(1) Pd(1) Pd(2) C(4) -168(2) . . . 3_757 yes
N(1) Pd(1) C(1) C(2) 170.1(5) . . . . yes
N(1) Pd(1) C(1) C(10) 48.1(5) . . . . yes
N(1) Pd(1) C(2) C(1) -11.6(5) . . . . yes
N(1) Pd(1) C(2) C(3) -132.9(4) . . . . yes
N(1) Pd(1) C(5) C(4) -122.9(4) . . . . yes
N(1) Pd(1) C(5) C(6) -2.8(5) . . . . yes
N(1) Pd(1) C(6) C(5) 177.6(4) . . . . yes
N(1) Pd(1) C(6) C(12) 58.6(5) . . . . yes
C(1) Pd(1) Pd(2) C(3) -26.4(3) . . . . yes
C(1) Pd(1) Pd(2) C(3) 153.6(3) . . . 3_757 yes
C(1) Pd(1) Pd(2) C(4) 154.7(3) . . . . yes
C(1) Pd(1) Pd(2) C(4) -25.3(3) . . . 3_757 yes
C(1) Pd(1) N(1) C(14) -32(9) . . . . yes
C(1) Pd(1) C(2) C(3) -121.3(6) . . . . yes
C(1) Pd(1) C(5) C(4) 69.5(7) . . . . yes
C(1) Pd(1) C(5) C(6) -170.4(6) . . . . yes
C(1) Pd(1) C(6) C(5) 154(1) . . . . yes
C(1) Pd(1) C(6) C(12) 35(1) . . . . yes
C(1) C(2) Pd(1) C(5) 169.7(4) . . . . yes
C(1) C(2) Pd(1) C(6) 174.9(6) . . . . yes
C(1) C(2) C(3) C(4) 172.7(6) . . . 3_757 yes
C(1) C(2) C(3) C(7) 1.2(10) . . . . yes
C(1) C(10) O(2) C(11) 175.0(7) . . . . yes
C(2) Pd(1) Pd(2) C(3) -31.2(3) . . . . yes
C(2) Pd(1) Pd(2) C(3) 148.8(3) . . . 3_757 yes
C(2) Pd(1) Pd(2) C(4) 149.9(3) . . . . yes
C(2) Pd(1) Pd(2) C(4) -30.1(3) . . . 3_757 yes
C(2) Pd(1) N(1) C(14) -25(9) . . . . yes
C(2) Pd(1) C(1) C(10) -121.9(7) . . . . yes
C(2) Pd(1) C(5) C(4) 55.9(5) . . . . yes
C(2) Pd(1) C(5) C(6) 176.0(4) . . . . yes
C(2) Pd(1) C(6) C(5) -8.0(8) . . . . yes
C(2) Pd(1) C(6) C(12) -127.0(6) . . . . yes
C(2) C(1) Pd(1) C(5) -20.7(8) . . . . yes
C(2) C(1) Pd(1) C(6) -166(1) . . . . yes
C(2) C(3) Pd(2) C(4) 50.5(6) . . . . yes
C(2) C(3) Pd(2) C(4) -129.5(6) . . . 3_757 yes
C(2) C(3) C(4) C(5) 5(1) . . 3_757 3_757 yes
C(2) C(3) C(4) C(9) -170.1(6) . . 3_757 . yes
C(2) C(3) C(7) C(8) -169.8(6) . . . . yes
C(3) Pd(2) Pd(1) C(5) 146.6(3) . . . . yes
C(3) Pd(2) Pd(1) C(6) 150.1(3) . . . . yes
C(3) Pd(2) Pd(1) C(5) 33.4(3) . . 3_757 3_757 yes
C(3) Pd(2) Pd(1) C(6) 29.9(3) . . 3_757 3_757 yes
C(3) Pd(2) C(4) C(5) 47.9(6) . . . . yes
C(3) Pd(2) C(4) C(9) -77.3(7) . . . 3_757 yes
C(3) Pd(2) C(4) C(5) 132.1(6) . . 3_757 3_757 yes
C(3) Pd(2) C(4) C(9) -102.7(7) . . 3_757 . yes
C(3) C(2) Pd(1) C(5) 48.4(5) . . . . yes
C(3) C(2) Pd(1) C(6) 53.6(7) . . . . yes
C(3) C(2) C(1) C(10) -168.7(6) . . . . yes
C(3) C(4) C(5) C(6) -174.8(6) . 3_757 3_757 3_757 yes
C(3) C(4) C(9) C(8) -21.0(7) . 3_757 . . yes
C(3) C(7) C(8) C(9) -29.9(7) . . . . yes
C(4) Pd(2) Pd(1) C(5) -32.3(3) . . . . yes
C(4) Pd(2) Pd(1) C(6) -28.8(3) . . . . yes
C(4) Pd(2) Pd(1) C(5) -147.7(3) . . 3_757 3_757 yes
C(4) Pd(2) Pd(1) C(6) -151.2(3) . . 3_757 3_757 yes
C(4) Pd(2) C(3) C(7) -79.4(7) . . . . yes
C(4) Pd(2) C(3) C(7) -100.6(7) . . 3_757 3_757 yes
C(4) C(3) C(7) C(8) -17.4(7) . 3_757 3_757 3_757 yes
C(4) C(5) Pd(1) C(6) -120.1(6) . . . . yes
C(4) C(5) C(6) C(12) -167.1(6) . . . . yes
C(4) C(9) C(8) C(7) -31.0(7) . 3_757 3_757 3_757 yes
C(5) Pd(1) N(1) C(14) 152(9) . . . . yes
C(5) Pd(1) C(1) C(10) -142.6(6) . . . . yes
C(5) Pd(1) C(6) C(12) -119.0(7) . . . . yes
C(5) C(4) C(3) C(7) -178.1(6) . . 3_757 3_757 yes
C(5) C(4) C(9) C(8) -163.2(6) . . 3_757 3_757 yes
C(6) Pd(1) N(1) C(14) 151(9) . . . . yes
C(6) Pd(1) C(1) C(10) 71(1) . . . . yes
C(6) C(5) C(4) C(9) -0.2(10) . . . 3_757 yes
C(6) C(12) O(4) C(13) -179.6(7) . . . . yes
C(7) C(3) C(4) C(9) 2.5(7) . . 3_757 . yes
C(7) C(3) C(4) C(9) 2.5(7) . . 3_757 . yes
